data_7152062
loop_
_publ_author_name
'Karabuga, Semistan'
'Cakici, Murat'
'Kazaz, Cavit'
'Sahin, Ertan'
'Kilic, Hamdullah'
'Ulukanli, Sabri'

_publ_section_title
;
 Synthesis of chiral sulfoximines derived from 3-aminoquinazolinones and
 their catalysis of enantioselective diethylzinc addition to aldehydes.
;
_journal_issue 22
_journal_name_full 'Organic &amp; biomolecular chemistry'
_journal_page_first 7887
_journal_page_last 7896
_journal_paper_doi 10.1039/c1ob06205k
_journal_volume 9
_journal_year 2011
_chemical_absolute_configuration unk
_chemical_formula_moiety 'C20 H23 N3 O3 S'
_chemical_formula_sum 'C20 H23 N3 O3 S'
_chemical_formula_weight 385.47
_chemical_name_systematic
;
?
;
_space_group_IT_number 4
_symmetry_cell_setting monoclinic
_symmetry_Int_Tables_number 4
_symmetry_space_group_name_Hall 'P 2yb'
_symmetry_space_group_name_H-M 'P 1 21 1'
_atom_sites_solution_hydrogens geom
_atom_sites_solution_primary direct
_atom_sites_solution_secondary difmap
_audit_creation_date 2011-03-21T00:38:59-00:00
_audit_creation_method 'WinGX routine CIF_UPDATE'
_cell_angle_alpha 90.0000(0)
_cell_angle_beta 102.951(45)
_cell_angle_gamma 90.0000(0)
_cell_formula_units_Z 4
_cell_length_a 10.3331(3)
_cell_length_b 10.8017(3)
_cell_length_c 18.4984(5)
_cell_measurement_reflns_used 6762
_cell_measurement_temperature 293(2)
_cell_measurement_theta_max 30.4973
_cell_measurement_theta_min 2.0836
_cell_volume 2012.2(4)
_computing_cell_refinement 'CrystalClear (Rigaku/MSC Inc., 2005)'
_computing_data_collection 'CrystalClear (Rigaku/MSC Inc., 2005)'
_computing_data_reduction 'CrystalClear (Rigaku/MSC Inc., 2005)'
_computing_structure_refinement 'SHELXL-97 (Sheldrick, 2008)'
_computing_structure_solution
;
????
;
_diffrn_ambient_temperature 293(2)
_diffrn_detector_area_resol_mean 10
_diffrn_measured_fraction_theta_full 0.993
_diffrn_measured_fraction_theta_max 0.993
_diffrn_measurement_device
;
RAXIS conversion
;
_diffrn_measurement_method dtprofit.ref
_diffrn_orient_matrix_type d*Trek
_diffrn_orient_matrix_UB_11 0.0021
_diffrn_orient_matrix_UB_12 -0.0103
_diffrn_orient_matrix_UB_13 -0.0987
_diffrn_orient_matrix_UB_21 0.0925
_diffrn_orient_matrix_UB_22 -0.0024
_diffrn_orient_matrix_UB_23 0.0022
_diffrn_orient_matrix_UB_31 -0.0012
_diffrn_orient_matrix_UB_32 -0.055
_diffrn_orient_matrix_UB_33 -0.0068
_diffrn_radiation_monochromator graphite
_diffrn_radiation_type MoK\a
_diffrn_radiation_wavelength 0.71073
_diffrn_reflns_av_R_equivalents 0.0635
_diffrn_reflns_av_unetI/netI 0.0572
_diffrn_reflns_limit_h_max 14
_diffrn_reflns_limit_h_min -14
_diffrn_reflns_limit_k_max 15
_diffrn_reflns_limit_k_min -13
_diffrn_reflns_limit_l_max 26
_diffrn_reflns_limit_l_min -26
_diffrn_reflns_number 57587
_diffrn_reflns_reduction_process 'Lp corrections applied'
_diffrn_reflns_theta_full 30.6
_diffrn_reflns_theta_max 30.6
_diffrn_reflns_theta_min 2.08
_exptl_absorpt_coefficient_mu 0.185
_exptl_absorpt_correction_T_max 0.964
_exptl_absorpt_correction_T_min 0.964
_exptl_absorpt_correction_type multi-scan
_exptl_crystal_colour 'pale yellow'
_exptl_crystal_density_diffrn 1.272
_exptl_crystal_density_method 'not measured'
_exptl_crystal_description needle
_exptl_crystal_F_000 816
_exptl_crystal_size_max 0.2
_exptl_crystal_size_mid 0.2
_exptl_crystal_size_min 0.2
_refine_diff_density_max 0.252
_refine_diff_density_min -0.217
_refine_diff_density_rms 0.048
_refine_ls_abs_structure_details 'Flack H D (1983), Acta Cryst. A39, 876-881'
_refine_ls_abs_structure_Flack -0.01(6)
_refine_ls_extinction_coef 0.0306(17)
_refine_ls_extinction_expression Fc^*^=kFc[1+0.001xFc^2^\l^3^/sin(2\q)]^-1/4^
_refine_ls_extinction_method SHELXL
_refine_ls_goodness_of_fit_ref 1.073
_refine_ls_hydrogen_treatment constr
_refine_ls_matrix_type full
_refine_ls_number_parameters 498
_refine_ls_number_reflns 11677
_refine_ls_number_restraints 1
_refine_ls_restrained_S_all 1.073
_refine_ls_R_factor_all 0.084
_refine_ls_R_factor_gt 0.0519
_refine_ls_shift/su_max 0.001
_refine_ls_shift/su_mean 0
_refine_ls_structure_factor_coef Fsqd
_refine_ls_weighting_details 'calc w=1/[\s^2^(Fo^2^)+(0.0586P)^2^+0.0000P] where P=(Fo^2^+2Fc^2^)/3'
_refine_ls_weighting_scheme calc
_refine_ls_wR_factor_gt 0.123
_refine_ls_wR_factor_ref 0.1461
_reflns_number_gt 7693
_reflns_number_total 11677
_reflns_threshold_expression >2\s(I)
_cod_data_source_file c1ob06205k.txt
_cod_data_source_block shelxkafkas-sabri
_cod_depositor_comments
;
The following automatic conversions were performed:

'_exptl_absorpt_correction_type' value 'Multi-scan' changed to
'multi-scan' according to
/home/saulius/struct/CIF-dictionaries/cif_core.dic dictionary named
'cif_core.dic' version 2.4.1 from 2010-06-29.

Automatic conversion script
Id: cif_fix_values 1715 2011-07-08 13:25:40Z adriana 
;
_cod_original_sg_symbol_H-M 'P 21'
_cod_database_code 7152062

loop_
_symmetry_equiv_pos_as_xyz
'x, y, z'
'-x, y+1/2, -z'

loop_
_atom_site_label
_atom_site_type_symbol
_atom_site_fract_x
_atom_site_fract_y
_atom_site_fract_z
_atom_site_U_iso_or_equiv
_atom_site_adp_type
_atom_site_occupancy
_atom_site_symmetry_multiplicity
_atom_site_calc_flag
_atom_site_refinement_flags
S S 1.04798(6) 0.58773(6) 0.62105(4) 0.05396(16) Uani 1 1 d .
S' S 0.74406(7) 0.23489(6) 0.99331(3) 0.05569(17) Uani 1 1 d .
N1 N 0.9088(2) 0.5290(2) 0.62131(12) 0.0534(5) Uani 1 1 d .
N2 N 0.80496(19) 0.61330(19) 0.58726(11) 0.0508(5) Uani 1 1 d .
O1' O 0.79544(19) 0.10893(19) 1.00293(11) 0.0672(5) Uani 1 1 d .
O2 O 0.7682(2) 0.5061(2) 0.47768(11) 0.0719(6) Uani 1 1 d .
O1 O 1.07442(19) 0.71253(18) 0.64916(12) 0.0698(5) Uani 1 1 d .
N1' N 0.7139(2) 0.2931(2) 0.91338(11) 0.0559(5) Uani 1 1 d .
N3' N 0.6310(2) 0.0401(2) 0.78143(12) 0.0578(5) Uani 1 1 d .
N2' N 0.63317(19) 0.20919(19) 0.86219(11) 0.0501(5) Uani 1 1 d .
O2' O 0.4437(2) 0.3206(2) 0.86284(13) 0.0781(6) Uani 1 1 d .
N3 N 0.6649(2) 0.7753(2) 0.60692(12) 0.0607(6) Uani 1 1 d .
O3 O 0.7662(2) 0.7944(2) 0.74813(12) 0.0798(6) Uani 1 1 d .
H3O H 0.7002 0.824 0.7205 0.12 Uiso 1 1 calc R
C12 C 0.6440(2) 0.6897(3) 0.48338(14) 0.0542(6) Uani 1 1 d .
C6 C 1.0892(2) 0.5858(3) 0.53294(15) 0.0573(6) Uani 1 1 d .
C17' C 0.4934(3) 0.0356(3) 0.77137(14) 0.0563(6) Uani 1 1 d .
C18' C 0.6938(2) 0.1235(2) 0.82537(13) 0.0521(6) Uani 1 1 d .
C19 C 0.8051(3) 0.6867(3) 0.71567(15) 0.0640(7) Uani 1 1 d .
H19 H 0.9022 0.6802 0.7282 0.077 Uiso 1 1 calc R
C18 C 0.7565(2) 0.6952(2) 0.63183(14) 0.0539(6) Uani 1 1 d .
C11 C 0.7413(2) 0.5940(3) 0.51253(14) 0.0547(6) Uani 1 1 d .
C12' C 0.4238(2) 0.1262(3) 0.80046(13) 0.0537(6) Uani 1 1 d .
C17 C 0.6117(3) 0.7789(3) 0.53097(16) 0.0591(6) Uani 1 1 d .
C11' C 0.4948(2) 0.2288(3) 0.84299(14) 0.0564(6) Uani 1 1 d .
C1' C 0.5836(3) 0.1369(3) 1.07849(15) 0.0665(7) Uani 1 1 d .
H1' H 0.6403 0.069 1.0849 0.08 Uiso 1 1 calc R
C7' C 0.8670(3) 0.3422(3) 1.04526(16) 0.0688(8) Uani 1 1 d .
C6' C 0.6053(3) 0.2373(3) 1.03509(13) 0.0586(6) Uani 1 1 d .
C7 C 1.1609(3) 0.4801(3) 0.67977(17) 0.0690(8) Uani 1 1 d .
C16 C 0.5235(3) 0.8733(3) 0.5015(2) 0.0781(9) Uani 1 1 d .
H16 H 0.5031 0.9347 0.5324 0.094 Uiso 1 1 calc R
C16' C 0.4226(3) -0.0612(3) 0.73024(18) 0.0758(8) Uani 1 1 d .
H16A H 0.4679 -0.123 0.7111 0.091 Uiso 1 1 calc R
C5 C 1.0511(3) 0.4858(3) 0.48572(15) 0.0609(6) Uani 1 1 d .
H5 H 1.0007 0.4218 0.4988 0.073 Uiso 1 1 calc R
C14 C 0.4973(3) 0.7853(4) 0.38043(18) 0.0769(9) Uani 1 1 d .
H14 H 0.4583 0.7879 0.33 0.092 Uiso 1 1 calc R
C13 C 0.5840(3) 0.6927(3) 0.40788(16) 0.0658(7) Uani 1 1 d .
H13 H 0.603 0.6316 0.3764 0.079 Uiso 1 1 calc R
C5' C 0.5194(3) 0.3380(3) 1.02473(16) 0.0677(7) Uani 1 1 d .
H5' H 0.5322 0.403 0.9941 0.081 Uiso 1 1 calc R
C13' C 0.2851(3) 0.1189(3) 0.78852(16) 0.0684(8) Uani 1 1 d .
H13A H 0.2388 0.1793 0.8081 0.082 Uiso 1 1 calc R
C8 C 1.1316(4) 0.4901(4) 0.75761(18) 0.0910(11) Uani 1 1 d .
H8A H 1.1502 0.5727 0.7761 0.136 Uiso 1 1 calc R
H8B H 1.1866 0.4326 0.7904 0.136 Uiso 1 1 calc R
H8C H 1.0399 0.4711 0.7548 0.136 Uiso 1 1 calc R
C1 C 1.1610(3) 0.6830(3) 0.51319(19) 0.0766(9) Uani 1 1 d .
H1 H 1.1849 0.7503 0.5447 0.092 Uiso 1 1 calc R
C15' C 0.2870(4) -0.0653(4) 0.7180(2) 0.0847(10) Uani 1 1 d .
H15A H 0.2407 -0.1284 0.6891 0.102 Uiso 1 1 calc R
C9' C 0.8178(4) 0.4738(3) 1.0401(2) 0.0932(11) Uani 1 1 d .
H9E H 0.8844 0.5264 1.0694 0.14 Uiso 1 1 calc R
H9F H 0.738 0.4786 1.0583 0.14 Uiso 1 1 calc R
H9D H 0.7997 0.5004 0.9893 0.14 Uiso 1 1 calc R
C14' C 0.2177(3) 0.0242(4) 0.74859(19) 0.0807(10) Uani 1 1 d .
H14A H 0.1259 0.0191 0.7416 0.097 Uiso 1 1 calc R
C15 C 0.4667(3) 0.8758(4) 0.4270(2) 0.0858(10) Uani 1 1 d .
H15 H 0.4074 0.9385 0.4077 0.103 Uiso 1 1 calc R
C4 C 1.0896(3) 0.4834(4) 0.41924(18) 0.0765(9) Uani 1 1 d .
H4 H 1.0653 0.4168 0.3872 0.092 Uiso 1 1 calc R
C20 C 0.7460(4) 0.5737(4) 0.74419(17) 0.0841(10) Uani 1 1 d .
H20A H 0.6509 0.5798 0.7319 0.126 Uiso 1 1 calc R
H20B H 0.7768 0.5687 0.7971 0.126 Uiso 1 1 calc R
H20C H 0.7729 0.5007 0.7217 0.126 Uiso 1 1 calc R
C8' C 0.9904(4) 0.3286(5) 1.0126(3) 0.1032(13) Uani 1 1 d .
H8F H 1.0604 0.3799 1.0398 0.155 Uiso 1 1 calc R
H8E H 0.9691 0.3535 0.9615 0.155 Uiso 1 1 calc R
H8D H 1.0188 0.2437 1.0161 0.155 Uiso 1 1 calc R
C3 C 1.1627(4) 0.5774(5) 0.3997(2) 0.0977(12) Uani 1 1 d .
H3 H 1.1898 0.5736 0.3551 0.117 Uiso 1 1 calc R
C4' C 0.4162(4) 0.3409(4) 1.05972(19) 0.0814(9) Uani 1 1 d .
H4' H 0.3604 0.4095 1.0544 0.098 Uiso 1 1 calc R
C10' C 0.8975(4) 0.2944(4) 1.12529(17) 0.0926(11) Uani 1 1 d .
H10E H 0.8201 0.3034 1.1455 0.139 Uiso 1 1 calc R
H10F H 0.9694 0.3413 1.1546 0.139 Uiso 1 1 calc R
H10D H 0.922 0.2087 1.1259 0.139 Uiso 1 1 calc R
C3' C 0.3945(4) 0.2421(4) 1.10302(19) 0.0875(10) Uani 1 1 d .
H3' H 0.3239 0.2442 1.1266 0.105 Uiso 1 1 calc R
C2 C 1.1965(4) 0.6778(4) 0.4455(2) 0.1048(13) Uani 1 1 d .
H2 H 1.2437 0.7429 0.4309 0.126 Uiso 1 1 calc R
C10 C 1.3007(3) 0.5241(5) 0.6810(2) 0.1003(12) Uani 1 1 d .
H10A H 1.3191 0.5128 0.6328 0.15 Uiso 1 1 calc R
H10B H 1.363 0.477 0.7168 0.15 Uiso 1 1 calc R
H10C H 1.3085 0.6102 0.694 0.15 Uiso 1 1 calc R
C9 C 1.1383(4) 0.3488(3) 0.6501(2) 0.0881(11) Uani 1 1 d .
H9A H 1.1935 0.2928 0.6838 0.132 Uiso 1 1 calc R
H9B H 1.1604 0.3441 0.6024 0.132 Uiso 1 1 calc R
H9C H 1.0468 0.3268 0.6453 0.132 Uiso 1 1 calc R
C2' C 0.4774(4) 0.1403(4) 1.11144(19) 0.0841(10) Uani 1 1 d .
H2' H 0.4609 0.0734 1.1397 0.101 Uiso 1 1 calc R
O3' O 0.8927(2) 0.0268(2) 0.80418(15) 0.0834(7) Uani 1 1 d .
H3O' H 0.8375 -0.0289 0.7992 0.125 Uiso 1 1 calc R
C19' C 0.8440(3) 0.1319(3) 0.83418(16) 0.0617(7) Uani 1 1 d .
H19A H 0.8859 0.1369 0.8871 0.074 Uiso 1 1 calc R
C20' C 0.8805(4) 0.2456(4) 0.7960(2) 0.0840(10) Uani 1 1 d .
H20D H 0.8355 0.2442 0.7447 0.126 Uiso 1 1 calc R
H20E H 0.9747 0.247 0.8 0.126 Uiso 1 1 calc R
H20F H 0.8545 0.3182 0.8192 0.126 Uiso 1 1 calc R

loop_
_atom_site_aniso_label
_atom_site_aniso_U_11
_atom_site_aniso_U_22
_atom_site_aniso_U_33
_atom_site_aniso_U_23
_atom_site_aniso_U_13
_atom_site_aniso_U_12
S 0.0476(3) 0.0461(3) 0.0664(4) -0.0070(3) 0.0091(2) 0.0022(3)
S' 0.0557(4) 0.0520(4) 0.0552(3) -0.0037(3) 0.0035(2) -0.0031(3)
N1 0.0485(11) 0.0470(12) 0.0636(12) -0.0027(10) 0.0098(9) 0.0043(9)
N2 0.0454(10) 0.0478(12) 0.0585(12) -0.0054(9) 0.0103(8) 0.0019(9)
O1' 0.0670(12) 0.0559(12) 0.0738(12) 0.0026(9) 0.0051(9) 0.0091(10)
O2 0.0684(12) 0.0721(14) 0.0714(12) -0.0230(11) 0.0072(9) 0.0077(11)
O1 0.0636(11) 0.0497(12) 0.0940(14) -0.0220(10) 0.0133(10) -0.0051(9)
N1' 0.0580(13) 0.0530(13) 0.0538(11) -0.0035(9) 0.0065(9) -0.0048(10)
N3' 0.0571(12) 0.0539(13) 0.0591(12) -0.0038(10) 0.0058(9) 0.0026(10)
N2' 0.0493(11) 0.0480(12) 0.0498(10) -0.0042(8) 0.0044(8) -0.0001(9)
O2' 0.0653(13) 0.0747(15) 0.0885(14) -0.0187(12) 0.0051(10) 0.0190(11)
N3 0.0555(13) 0.0578(14) 0.0679(14) -0.0067(10) 0.0120(10) 0.0108(10)
O3 0.0905(17) 0.0727(14) 0.0742(14) -0.0243(11) 0.0141(11) 0.0179(12)
C12 0.0422(12) 0.0562(15) 0.0636(14) -0.0026(12) 0.0107(10) -0.0035(11)
C6 0.0518(13) 0.0499(14) 0.0697(15) 0.0045(13) 0.0126(11) 0.0036(12)
C17' 0.0603(15) 0.0527(15) 0.0513(13) 0.0009(11) 0.0025(11) -0.0048(12)
C18' 0.0519(13) 0.0488(14) 0.0532(13) 0.0028(10) 0.0072(10) 0.0035(11)
C19 0.0641(16) 0.0633(18) 0.0631(15) -0.0140(13) 0.0114(12) 0.0095(13)
C18 0.0490(13) 0.0511(15) 0.0623(14) -0.0068(11) 0.0141(11) -0.0005(11)
C11 0.0455(12) 0.0569(15) 0.0613(14) -0.0054(13) 0.0112(10) -0.0018(12)
C12' 0.0500(13) 0.0563(15) 0.0506(13) 0.0070(11) 0.0025(10) -0.0011(11)
C17 0.0486(14) 0.0592(16) 0.0698(16) 0.0008(13) 0.0140(11) 0.0060(12)
C11' 0.0515(13) 0.0609(16) 0.0533(13) 0.0022(12) 0.0041(10) 0.0053(13)
C1' 0.0721(18) 0.0602(17) 0.0657(16) 0.0055(13) 0.0119(13) -0.0030(14)
C7' 0.0700(19) 0.0660(19) 0.0623(16) -0.0055(14) -0.0022(13) -0.0145(15)
C6' 0.0630(15) 0.0579(15) 0.0516(13) -0.0041(12) 0.0060(10) -0.0038(13)
C7 0.0621(17) 0.072(2) 0.0693(18) 0.0019(15) 0.0070(13) 0.0175(15)
C16 0.076(2) 0.075(2) 0.082(2) 0.0003(17) 0.0147(16) 0.0243(17)
C16' 0.078(2) 0.0610(18) 0.080(2) -0.0095(15) -0.0002(15) -0.0107(16)
C5 0.0604(16) 0.0531(16) 0.0696(17) -0.0020(13) 0.0156(12) 0.0043(13)
C14 0.0665(19) 0.092(3) 0.0688(18) 0.0145(17) 0.0079(14) 0.0047(18)
C13 0.0585(16) 0.074(2) 0.0648(15) -0.0017(14) 0.0130(12) -0.0014(14)
C5' 0.079(2) 0.0574(17) 0.0680(17) -0.0002(14) 0.0200(15) 0.0063(15)
C13' 0.0513(15) 0.081(2) 0.0685(17) 0.0106(15) 0.0035(12) 0.0006(14)
C8 0.092(2) 0.110(3) 0.0666(19) 0.0001(19) 0.0099(16) 0.024(2)
C1 0.076(2) 0.063(2) 0.093(2) 0.0019(17) 0.0241(17) -0.0153(16)
C15' 0.077(2) 0.073(2) 0.090(2) 0.0024(18) -0.0105(17) -0.0261(18)
C9' 0.102(3) 0.069(2) 0.097(3) -0.0146(19) -0.001(2) -0.018(2)
C14' 0.0590(18) 0.087(3) 0.087(2) 0.0122(19) -0.0039(15) -0.0179(18)
C15 0.074(2) 0.092(3) 0.087(2) 0.016(2) 0.0102(17) 0.0263(19)
C4 0.076(2) 0.083(2) 0.0711(19) -0.0028(17) 0.0192(15) 0.0076(18)
C20 0.109(3) 0.083(2) 0.0660(18) 0.0030(17) 0.0326(17) 0.008(2)
C8' 0.071(2) 0.120(3) 0.114(3) -0.025(3) 0.012(2) -0.032(2)
C3 0.116(3) 0.106(3) 0.081(2) 0.009(2) 0.044(2) -0.001(3)
C4' 0.086(2) 0.083(2) 0.079(2) -0.0042(18) 0.0260(17) 0.0151(19)
C10' 0.099(3) 0.102(3) 0.0635(18) -0.0084(19) -0.0096(17) -0.019(2)
C3' 0.086(2) 0.103(3) 0.081(2) 0.004(2) 0.0347(17) 0.005(2)
C2 0.117(3) 0.101(3) 0.107(3) 0.027(3) 0.046(2) -0.026(3)
C10 0.0574(18) 0.121(3) 0.116(3) 0.007(3) 0.0049(17) 0.024(2)
C9 0.108(3) 0.063(2) 0.088(2) 0.0045(17) 0.0117(19) 0.0290(19)
C2' 0.090(2) 0.082(2) 0.083(2) 0.0155(18) 0.0261(18) -0.007(2)
O3' 0.0617(13) 0.0718(15) 0.1178(19) -0.0182(14) 0.0226(12) 0.0106(11)
C19' 0.0508(14) 0.0618(17) 0.0714(17) -0.0044(13) 0.0111(12) 0.0013(12)
C20' 0.078(2) 0.079(2) 0.105(2) 0.009(2) 0.0430(18) -0.0056(19)

loop_
_atom_type_symbol
_atom_type_description
_atom_type_scat_dispersion_real
_atom_type_scat_dispersion_imag
_atom_type_scat_source
C C 0.0033 0.0016 'International Tables Vol C Tables 4.2.6.8 and 6.1.1.4'
H H 0 0 'International Tables Vol C Tables 4.2.6.8 and 6.1.1.4'
N N 0.0061 0.0033 'International Tables Vol C Tables 4.2.6.8 and 6.1.1.4'
O O 0.0106 0.006 'International Tables Vol C Tables 4.2.6.8 and 6.1.1.4'
S S 0.1246 0.1234 'International Tables Vol C Tables 4.2.6.8 and 6.1.1.4'

loop_
_geom_angle_atom_site_label_1
_geom_angle_atom_site_label_2
_geom_angle_atom_site_label_3
_geom_angle
O1 S N1 118.24(12)
O1 S C6 106.00(14)
N1 S C6 113.94(12)
O1 S C7 109.60(14)
N1 S C7 101.80(14)
C6 S C7 106.66(13)
O1' S' N1' 118.59(12)
O1' S' C6' 105.57(14)
N1' S' C6' 113.21(13)
O1' S' C7' 109.69(14)
N1' S' C7' 102.06(13)
C6' S' C7' 107.24(15)
N2 N1 S 109.63(17)
C18 N2 C11 122.0(2)
C18 N2 N1 118.6(2)
C11 N2 N1 118.3(2)
N2' N1' S' 109.34(16)
C18' N3' C17' 117.6(2)
C18' N2' C11' 121.5(2)
C18' N2' N1' 119.2(2)
C11' N2' N1' 118.5(2)
C18 N3 C17 118.2(2)
C19 O3 H3O 109.5
C17 C12 C13 120.0(3)
C17 C12 C11 119.9(2)
C13 C12 C11 120.1(2)
C1 C6 C5 121.2(3)
C1 C6 S 119.2(2)
C5 C6 S 119.6(2)
C12' C17' N3' 121.6(2)
C12' C17' C16' 118.9(3)
N3' C17' C16' 119.4(3)
N3' C18' N2' 124.1(2)
N3' C18' C19' 117.7(2)
N2' C18' C19' 118.1(2)
O3 C19 C20 110.0(2)
O3 C19 C18 108.9(2)
C20 C19 C18 109.7(2)
O3 C19 H19 109.4
C20 C19 H19 109.4
C18 C19 H19 109.4
N3 C18 N2 123.6(2)
N3 C18 C19 116.9(2)
N2 C18 C19 119.3(2)
O2 C11 N2 121.7(2)
O2 C11 C12 125.4(2)
N2 C11 C12 113.0(2)
C17' C12' C13' 119.8(3)
C17' C12' C11' 120.1(2)
C13' C12' C11' 120.0(3)
N3 C17 C16 119.5(3)
N3 C17 C12 121.5(2)
C16 C17 C12 119.1(3)
O2' C11' N2' 122.0(3)
O2' C11' C12' 125.6(2)
N2' C11' C12' 112.4(2)
C2' C1' C6' 118.8(3)
C2' C1' H1' 120.6
C6' C1' H1' 120.6
C9' C7' C10' 111.9(3)
C9' C7' C8' 111.3(3)
C10' C7' C8' 109.8(3)
C9' C7' S' 112.4(2)
C10' C7' S' 105.2(2)
C8' C7' S' 105.9(2)
C5' C6' C1' 120.5(3)
C5' C6' S' 120.3(2)
C1' C6' S' 119.2(2)
C10 C7 C9 111.5(3)
C10 C7 C8 110.5(3)
C9 C7 C8 110.9(3)
C10 C7 S 106.8(3)
C9 C7 S 110.7(2)
C8 C7 S 106.2(2)
C15 C16 C17 120.2(3)
C15 C16 H16 119.9
C17 C16 H16 119.9
C15' C16' C17' 120.3(3)
C15' C16' H16A 119.8
C17' C16' H16A 119.8
C4 C5 C6 118.7(3)
C4 C5 H5 120.7
C6 C5 H5 120.7
C13 C14 C15 120.6(3)
C13 C14 H14 119.7
C15 C14 H14 119.7
C14 C13 C12 119.8(3)
C14 C13 H13 120.1
C12 C13 H13 120.1
C4' C5' C6' 119.7(3)
C4' C5' H5' 120.2
C6' C5' H5' 120.2
C14' C13' C12' 120.6(3)
C14' C13' H13A 119.7
C12' C13' H13A 119.7
C7 C8 H8A 109.5
C7 C8 H8B 109.5
H8A C8 H8B 109.5
C7 C8 H8C 109.5
H8A C8 H8C 109.5
H8B C8 H8C 109.5
C6 C1 C2 118.5(3)
C6 C1 H1 120.8
C2 C1 H1 120.8
C16' C15' C14' 120.6(3)
C16' C15' H15A 119.7
C14' C15' H15A 119.7
C7' C9' H9E 109.5
C7' C9' H9F 109.5
H9E C9' H9F 109.5
C7' C9' H9D 109.5
H9E C9' H9D 109.5
H9F C9' H9D 109.5
C13' C14' C15' 119.6(3)
C13' C14' H14A 120.2
C15' C14' H14A 120.2
C16 C15 C14 120.3(3)
C16 C15 H15 119.8
C14 C15 H15 119.8
C3 C4 C5 120.8(4)
C3 C4 H4 119.6
C5 C4 H4 119.6
C19 C20 H20A 109.5
C19 C20 H20B 109.5
H20A C20 H20B 109.5
C19 C20 H20C 109.5
H20A C20 H20C 109.5
H20B C20 H20C 109.5
C7' C8' H8F 109.5
C7' C8' H8E 109.5
H8F C8' H8E 109.5
C7' C8' H8D 109.5
H8F C8' H8D 109.5
H8E C8' H8D 109.5
C4 C3 C2 120.3(3)
C4 C3 H3 119.8
C2 C3 H3 119.8
C5' C4' C3' 120.0(3)
C5' C4' H4' 120
C3' C4' H4' 120
C7' C10' H10E 109.5
C7' C10' H10F 109.5
H10E C10' H10F 109.5
C7' C10' H10D 109.5
H10E C10' H10D 109.5
H10F C10' H10D 109.5
C2' C3' C4' 120.2(3)
C2' C3' H3' 119.9
C4' C3' H3' 119.9
C3 C2 C1 120.6(4)
C3 C2 H2 119.7
C1 C2 H2 119.7
C7 C10 H10A 109.5
C7 C10 H10B 109.5
H10A C10 H10B 109.5
C7 C10 H10C 109.5
H10A C10 H10C 109.5
H10B C10 H10C 109.5
C7 C9 H9A 109.5
C7 C9 H9B 109.5
H9A C9 H9B 109.5
C7 C9 H9C 109.5
H9A C9 H9C 109.5
H9B C9 H9C 109.5
C1' C2' C3' 120.6(3)
C1' C2' H2' 119.7
C3' C2' H2' 119.7
C19' O3' H3O' 109.5
O3' C19' C20' 108.9(2)
O3' C19' C18' 110.8(2)
C20' C19' C18' 110.7(3)
O3' C19' H19A 108.8
C20' C19' H19A 108.8
C18' C19' H19A 108.8
C19' C20' H20D 109.5
C19' C20' H20E 109.5
H20D C20' H20E 109.5
C19' C20' H20F 109.5
H20D C20' H20F 109.5
H20E C20' H20F 109.5

loop_
_geom_bond_atom_site_label_1
_geom_bond_atom_site_label_2
_geom_bond_distance
S O1 1.449(2)
S N1 1.573(2)
S C6 1.775(3)
S C7 1.823(3)
S' O1' 1.457(2)
S' N1' 1.572(2)
S' C6' 1.775(3)
S' C7' 1.826(3)
N1 N2 1.440(3)
N2 C18 1.378(3)
N2 C11 1.407(3)
O2 C11 1.214(3)
N1' N2' 1.435(3)
N3' C18' 1.287(3)
N3' C17' 1.393(3)
N2' C18' 1.380(3)
N2' C11' 1.410(3)
O2' C11' 1.218(3)
N3 C18 1.289(3)
N3 C17 1.390(4)
O3 C19 1.409(3)
O3 H3O 0.82
C12 C17 1.395(4)
C12 C13 1.396(4)
C12 C11 1.458(4)
C6 C1 1.381(4)
C6 C5 1.389(4)
C17' C12' 1.392(4)
C17' C16' 1.399(4)
C18' C19' 1.526(4)
C19 C20 1.512(5)
C19 C18 1.522(4)
C19 H19 0.98
C12' C13' 1.403(4)
C12' C11' 1.458(4)
C17 C16 1.395(4)
C1' C2' 1.370(4)
C1' C6' 1.397(4)
C1' H1' 0.93
C7' C9' 1.506(5)
C7' C10' 1.532(5)
C7' C8' 1.534(5)
C6' C5' 1.389(4)
C7 C10 1.516(5)
C7 C9 1.520(5)
C7 C8 1.540(4)
C16 C15 1.370(5)
C16 H16 0.93
C16' C15' 1.368(5)
C16' H16A 0.93
C5 C4 1.375(4)
C5 H5 0.93
C14 C13 1.363(5)
C14 C15 1.386(5)
C14 H14 0.93
C13 H13 0.93
C5' C4' 1.367(4)
C5' H5' 0.93
C13' C14' 1.358(5)
C13' H13A 0.93
C8 H8A 0.96
C8 H8B 0.96
C8 H8C 0.96
C1 C2 1.383(5)
C1 H1 0.93
C15' C14' 1.397(5)
C15' H15A 0.93
C9' H9E 0.96
C9' H9F 0.96
C9' H9D 0.96
C14' H14A 0.93
C15 H15 0.93
C4 C3 1.362(6)
C4 H4 0.93
C20 H20A 0.96
C20 H20B 0.96
C20 H20C 0.96
C8' H8F 0.96
C8' H8E 0.96
C8' H8D 0.96
C3 C2 1.372(6)
C3 H3 0.93
C4' C3' 1.382(5)
C4' H4' 0.93
C10' H10E 0.96
C10' H10F 0.96
C10' H10D 0.96
C3' C2' 1.381(5)
C3' H3' 0.93
C2 H2 0.93
C10 H10A 0.96
C10 H10B 0.96
C10 H10C 0.96
C9 H9A 0.96
C9 H9B 0.96
C9 H9C 0.96
C2' H2' 0.93
O3' C19' 1.406(3)
O3' H3O' 0.82
C19' C20' 1.506(5)
C19' H19A 0.98
C20' H20D 0.96
C20' H20E 0.96
C20' H20F 0.96

loop_
_geom_torsion_atom_site_label_1
_geom_torsion_atom_site_label_2
_geom_torsion_atom_site_label_3
_geom_torsion_atom_site_label_4
_geom_torsion
O1 S N1 N2 50.5(2)
C6 S N1 N2 -75.04(19)
C7 S N1 N2 170.56(17)
S N1 N2 C18 -92.6(2)
S N1 N2 C11 98.6(2)
O1' S' N1' N2' 50.6(2)
C6' S' N1' N2' -73.9(2)
C7' S' N1' N2' 171.19(18)
S' N1' N2' C18' -91.2(2)
S' N1' N2' C11' 98.0(2)
O1 S C6 C1 13.5(3)
N1 S C6 C1 145.2(2)
C7 S C6 C1 -103.3(3)
O1 S C6 C5 -167.8(2)
N1 S C6 C5 -36.1(3)
C7 S C6 C5 75.4(2)
C18' N3' C17' C12' 7.4(4)
C18' N3' C17' C16' -173.5(3)
C17' N3' C18' N2' -0.8(4)
C17' N3' C18' C19' -177.6(2)
C11' N2' C18' N3' -13.3(4)
N1' N2' C18' N3' 176.2(2)
C11' N2' C18' C19' 163.5(2)
N1' N2' C18' C19' -7.0(3)
C17 N3 C18 N2 0.3(4)
C17 N3 C18 C19 -175.3(2)
C11 N2 C18 N3 -12.4(4)
N1 N2 C18 N3 179.2(2)
C11 N2 C18 C19 163.1(3)
N1 N2 C18 C19 -5.3(3)
O3 C19 C18 N3 -17.2(4)
C20 C19 C18 N3 103.3(3)
O3 C19 C18 N2 167.0(2)
C20 C19 C18 N2 -72.6(3)
C18 N2 C11 O2 -165.5(2)
N1 N2 C11 O2 2.9(4)
C18 N2 C11 C12 15.1(3)
N1 N2 C11 C12 -176.4(2)
C17 C12 C11 O2 173.2(3)
C13 C12 C11 O2 -7.2(4)
C17 C12 C11 N2 -7.4(3)
C13 C12 C11 N2 172.2(2)
N3' C17' C12' C13' 179.5(2)
C16' C17' C12' C13' 0.3(4)
N3' C17' C12' C11' -0.3(4)
C16' C17' C12' C11' -179.5(3)
C18 N3 C17 C16 -172.9(3)
C18 N3 C17 C12 7.5(4)
C13 C12 C17 N3 176.9(3)
C11 C12 C17 N3 -3.5(4)
C13 C12 C17 C16 -2.7(4)
C11 C12 C17 C16 176.9(3)
C18' N2' C11' O2' -163.5(3)
N1' N2' C11' O2' 7.1(4)
C18' N2' C11' C12' 18.7(3)
N1' N2' C11' C12' -170.7(2)
C17' C12' C11' O2' 170.2(3)
C13' C12' C11' O2' -9.6(4)
C17' C12' C11' N2' -12.1(3)
C13' C12' C11' N2' 168.1(2)
O1' S' C7' C9' -177.7(3)
N1' S' C7' C9' 55.7(3)
C6' S' C7' C9' -63.6(3)
O1' S' C7' C10' -55.8(3)
N1' S' C7' C10' 177.6(2)
C6' S' C7' C10' 58.4(3)
O1' S' C7' C8' 60.5(3)
N1' S' C7' C8' -66.1(3)
C6' S' C7' C8' 174.7(3)
C2' C1' C6' C5' -0.9(4)
C2' C1' C6' S' 179.0(2)
O1' S' C6' C5' -169.0(2)
N1' S' C6' C5' -37.7(3)
C7' S' C6' C5' 74.1(2)
O1' S' C6' C1' 11.0(2)
N1' S' C6' C1' 142.4(2)
C7' S' C6' C1' -105.9(2)
O1 S C7 C10 -56.6(3)
N1 S C7 C10 177.4(2)
C6 S C7 C10 57.7(3)
O1 S C7 C9 -178.2(2)
N1 S C7 C9 55.9(3)
C6 S C7 C9 -63.8(3)
O1 S C7 C8 61.4(3)
N1 S C7 C8 -64.6(3)
C6 S C7 C8 175.7(2)
N3 C17 C16 C15 -177.8(3)
C12 C17 C16 C15 1.9(5)
C12' C17' C16' C15' 1.0(4)
N3' C17' C16' C15' -178.2(3)
C1 C6 C5 C4 1.8(4)
S C6 C5 C4 -176.9(2)
C15 C14 C13 C12 -0.9(5)
C17 C12 C13 C14 2.3(4)
C11 C12 C13 C14 -177.3(3)
C1' C6' C5' C4' 2.7(4)
S' C6' C5' C4' -177.3(3)
C17' C12' C13' C14' -0.2(4)
C11' C12' C13' C14' 179.5(3)
C5 C6 C1 C2 -1.1(5)
S C6 C1 C2 177.6(3)
C17' C16' C15' C14' -2.4(5)
C12' C13' C14' C15' -1.1(5)
C16' C15' C14' C13' 2.4(5)
C17 C16 C15 C14 -0.5(6)
C13 C14 C15 C16 0.1(6)
C6 C5 C4 C3 -0.4(5)
C5 C4 C3 C2 -1.6(6)
C6' C5' C4' C3' -2.3(5)
C5' C4' C3' C2' 0.3(6)
C4 C3 C2 C1 2.3(7)
C6 C1 C2 C3 -1.0(6)
C6' C1' C2' C3' -1.2(5)
C4' C3' C2' C1' 1.5(6)
N3' C18' C19' O3' -13.1(3)
N2' C18' C19' O3' 169.8(2)
N3' C18' C19' C20' 107.9(3)
N2' C18' C19' C20' -69.2(3)
